data_7016113
loop_
_publ_author_name
'Zhang, Shi-Yuan'
'Zhang, Zhen-Jie'
'Shi, Wei'
'Zhao, Bin'
'Cheng, Peng'
'Liao, Dai-Zheng'
'Yan, Shi-Ping'

_publ_section_title
;
 Structural evolution and magnetic properties of Co(II) coordination
 polymers varied from 1D to 3D constructed by
 1,4-bis(1,2,4-triazol-1-ylmethyl)benzene.
;
_journal_issue 31
_journal_name_full 'Dalton transactions (Cambridge, England : 2003)'
_journal_page_first 7993
_journal_page_last 8002
_journal_paper_doi 10.1039/c1dt10282f
_journal_volume 40
_journal_year 2011
_chemical_formula_sum 'C24 H28 B Co0.5 F4 N12 O2'
_chemical_formula_weight 632.86
_chemical_name_systematic
;
?
;
_space_group_IT_number 2
_symmetry_cell_setting triclinic
_symmetry_space_group_name_Hall '-P 1'
_symmetry_space_group_name_H-M 'P -1'
_atom_sites_solution_hydrogens geom
_atom_sites_solution_primary direct
_atom_sites_solution_secondary difmap
_audit_creation_method SHELXL-97
_cell_angle_alpha 72.592(4)
_cell_angle_beta 78.814(4)
_cell_angle_gamma 82.024(5)
_cell_formula_units_Z 2
_cell_length_a 8.1660(18)
_cell_length_b 11.812(3)
_cell_length_c 15.559(4)
_cell_measurement_reflns_used 6324
_cell_measurement_temperature 293(2)
_cell_measurement_theta_max 27.48
_cell_measurement_theta_min 3.10
_cell_volume 1399.6(6)
_computing_structure_refinement 'SHELXL-97 (Sheldrick, 1997)'
_computing_structure_solution 'SHELXS-97 (Sheldrick, 1990)'
_diffrn_ambient_temperature 293(2)
_diffrn_measured_fraction_theta_full 0.984
_diffrn_measured_fraction_theta_max 0.984
_diffrn_measurement_device_type 'Rigaku Mini'
_diffrn_measurement_method /w
_diffrn_radiation_monochromator graphite
_diffrn_radiation_source 'fine-focus sealed tube'
_diffrn_radiation_type MoK\a
_diffrn_radiation_wavelength 0.71075
_diffrn_reflns_av_R_equivalents 0.0736
_diffrn_reflns_av_sigmaI/netI 0.2156
_diffrn_reflns_limit_h_max 10
_diffrn_reflns_limit_h_min -8
_diffrn_reflns_limit_k_max 13
_diffrn_reflns_limit_k_min -15
_diffrn_reflns_limit_l_max 20
_diffrn_reflns_limit_l_min -20
_diffrn_reflns_number 10680
_diffrn_reflns_theta_full 27.48
_diffrn_reflns_theta_max 27.48
_diffrn_reflns_theta_min 3.10
_exptl_absorpt_coefficient_mu 0.402
_exptl_absorpt_correction_T_max 0.9802
_exptl_absorpt_correction_T_min 0.9240
_exptl_absorpt_correction_type multi-scan
_exptl_crystal_colour Red
_exptl_crystal_density_diffrn 1.502
_exptl_crystal_density_method 'not measured'
_exptl_crystal_description Plate
_exptl_crystal_F_000 653
_exptl_crystal_size_max 0.20
_exptl_crystal_size_mid 0.10
_exptl_crystal_size_min 0.05
_refine_diff_density_max 0.507
_refine_diff_density_min -0.476
_refine_diff_density_rms 0.070
_refine_ls_extinction_method none
_refine_ls_goodness_of_fit_ref 0.880
_refine_ls_hydrogen_treatment constr
_refine_ls_matrix_type full
_refine_ls_number_parameters 394
_refine_ls_number_reflns 6324
_refine_ls_number_restraints 0
_refine_ls_restrained_S_all 0.880
_refine_ls_R_factor_all 0.1623
_refine_ls_R_factor_gt 0.0624
_refine_ls_shift/su_max 0.007
_refine_ls_shift/su_mean 0.001
_refine_ls_structure_factor_coef Fsqd
_refine_ls_weighting_details 'calc w=1/[\s^2^(Fo^2^)+(0.0556P)^2^+0.0000P] where P=(Fo^2^+2Fc^2^)/3'
_refine_ls_weighting_scheme calc
_refine_ls_wR_factor_gt 0.1404
_refine_ls_wR_factor_ref 0.1603
_reflns_number_gt 2652
_reflns_number_total 6324
_reflns_threshold_expression >2sigma(I)
_cod_data_source_file c1dt10282f.txt
_cod_data_source_block 2
_cod_depositor_comments
;
The following automatic conversions were performed:

'_symmetry_cell_setting' value 'Triclinic' changed to 'triclinic'
according to /home/saulius/struct/CIF-dictionaries/cif_core.dic
dictionary named 'cif_core.dic' version 2.4.1 from
2010-06-29.

'_exptl_absorpt_correction_type' value 'Multi-scan'
changed to 'multi-scan' according to
/home/saulius/struct/CIF-dictionaries/cif_core.dic dictionary named
'cif_core.dic' version 2.4.1 from 2010-06-29.

Automatic conversion script
Id: cif_fix_values 1715 2011-07-08 13:25:40Z adriana 
;
_cod_original_sg_symbol_H-M P-1
_cod_original_formula_sum 'C24 H28 B Co0.50 F4 N12 O2'
_cod_database_code 7016113

loop_
_symmetry_equiv_pos_as_xyz
'x, y, z'
'-x, -y, -z'

loop_
_atom_site_label
_atom_site_type_symbol
_atom_site_fract_x
_atom_site_fract_y
_atom_site_fract_z
_atom_site_U_iso_or_equiv
_atom_site_adp_type
_atom_site_occupancy
_atom_site_symmetry_multiplicity
_atom_site_calc_flag
_atom_site_refinement_flags
_atom_site_disorder_assembly
_atom_site_disorder_group
Co1 Co 0.5000 0.5000 0.0000 0.0280(2) Uani 1 2 d S . .
O1 O 0.4696(3) 0.5773(2) -0.13564(17) 0.0415(8) Uani 1 1 d . . .
O2 O 0.3560(4) 0.7997(3) 0.8021(2) 0.0573(9) Uani 1 1 d . . .
H2A H 0.4014 0.8826 0.7827 0.069 Uiso 1 1 d R . .
H2B H 0.2756 0.7994 0.7658 0.069 Uiso 1 1 d R . .
N1 N 0.2406(4) 0.5491(3) 0.0436(2) 0.0320(8) Uani 1 1 d . . .
N2 N -0.0173(5) 0.6354(4) 0.0420(3) 0.0624(12) Uani 1 1 d . . .
N3 N 0.0043(4) 0.5772(3) 0.1268(2) 0.0368(9) Uani 1 1 d . . .
N4 N 0.3406(5) 0.8500(4) 0.3504(2) 0.0483(10) Uani 1 1 d . . .
N5 N 0.4674(5) 0.7992(4) 0.3011(3) 0.0594(12) Uani 1 1 d . . .
N6 N 0.4836(6) 0.9986(4) 0.2634(3) 0.0573(11) Uani 1 1 d . . .
N7 N 0.4405(4) 0.3318(3) -0.0060(2) 0.0298(8) Uani 1 1 d . . .
N8 N 0.4252(4) 0.1742(3) -0.0537(2) 0.0410(9) Uani 1 1 d . . .
N9 N 0.3365(4) 0.1621(3) 0.0313(2) 0.0321(8) Uani 1 1 d . . .
C1 C 0.5490(7) 0.8930(5) 0.2514(3) 0.0619(15) Uani 1 1 d . . .
H1 H 0.6464 0.8857 0.2103 0.074 Uiso 1 1 calc R . .
C2 C 0.3524(7) 0.9654(5) 0.3263(3) 0.0552(14) Uani 1 1 d . . .
H2 H 0.2763 1.0181 0.3509 0.066 Uiso 1 1 calc R . .
C3 C 0.2164(6) 0.7797(5) 0.4133(3) 0.0633(15) Uani 1 1 d . . .
H3A H 0.1421 0.8283 0.4474 0.076 Uiso 1 1 calc R . .
H3B H 0.2702 0.7148 0.4562 0.076 Uiso 1 1 calc R . .
C4 C 0.1164(6) 0.7301(5) 0.3635(3) 0.0494(13) Uani 1 1 d . . .
C5 C 0.0755(6) 0.6145(4) 0.3935(3) 0.0514(13) Uani 1 1 d . . .
H5 H 0.1040 0.5663 0.4487 0.062 Uiso 1 1 calc R . .
C6 C -0.0047(6) 0.5687(4) 0.3456(3) 0.0472(12) Uani 1 1 d . . .
H6 H -0.0265 0.4890 0.3671 0.057 Uiso 1 1 calc R . .
C7 C -0.0546(5) 0.6372(4) 0.2658(3) 0.0400(11) Uani 1 1 d . . .
C8 C -0.0252(6) 0.7535(4) 0.2357(3) 0.0541(13) Uani 1 1 d . . .
H8 H -0.0614 0.8018 0.1825 0.065 Uiso 1 1 calc R . .
C9 C 0.0598(7) 0.8007(4) 0.2850(3) 0.0606(14) Uani 1 1 d . . .
H9 H 0.0786 0.8810 0.2646 0.073 Uiso 1 1 calc R . .
C10 C -0.1236(5) 0.5841(4) 0.2064(3) 0.0514(13) Uani 1 1 d . . .
H10A H -0.1559 0.5050 0.2404 0.062 Uiso 1 1 calc R . .
H10B H -0.2224 0.6327 0.1862 0.062 Uiso 1 1 calc R . .
C11 C 0.1564(5) 0.5276(4) 0.1253(3) 0.0459(12) Uani 1 1 d . . .
H11 H 0.1999 0.4819 0.1771 0.055 Uiso 1 1 calc R . .
C12 C 0.1270(6) 0.6146(5) -0.0051(3) 0.0600(15) Uani 1 1 d . . .
H12 H 0.1491 0.6435 -0.0683 0.072 Uiso 1 1 calc R . .
C13 C 0.3504(5) 0.2572(3) 0.0576(3) 0.0323(10) Uani 1 1 d . . .
H13 H 0.3020 0.2684 0.1140 0.039 Uiso 1 1 calc R . .
C14 C 0.4823(5) 0.2769(4) -0.0725(3) 0.0385(11) Uani 1 1 d . . .
H14 H 0.5477 0.3105 -0.1281 0.046 Uiso 1 1 calc R . .
C15 C 0.2539(5) 0.0528(4) 0.0830(3) 0.0379(11) Uani 1 1 d . . .
H15A H 0.3383 -0.0142 0.0914 0.045 Uiso 1 1 calc R . .
H15B H 0.2025 0.0602 0.1430 0.045 Uiso 1 1 calc R . .
C16 C 0.1253(5) 0.0278(3) 0.0387(3) 0.0295(10) Uani 1 1 d . . .
C17 C 0.1654(5) -0.0369(4) -0.0237(3) 0.0393(11) Uani 1 1 d . . .
H17 H 0.2768 -0.0620 -0.0409 0.047 Uiso 1 1 calc R . .
C18 C -0.0408(6) 0.0650(4) 0.0614(3) 0.0429(12) Uani 1 1 d . . .
H18 H -0.0701 0.1100 0.1029 0.051 Uiso 1 1 calc R . .
N10 N 0.3724(4) 0.3259(3) 0.4375(2) 0.0407(9) Uani 1 1 d . . .
N11 N 0.4524(5) 0.4074(3) 0.4576(2) 0.0536(11) Uani 1 1 d . . .
N12 N 0.4517(5) 0.4555(3) 0.3072(2) 0.0510(11) Uani 1 1 d . . .
C19 C 0.4963(6) 0.4830(4) 0.3776(3) 0.0517(13) Uani 1 1 d . . .
H19 H 0.5529 0.5493 0.3699 0.062 Uiso 1 1 calc R . .
C20 C 0.3713(6) 0.3559(4) 0.3484(3) 0.0499(13) Uani 1 1 d . . .
H20 H 0.3227 0.3147 0.3188 0.060 Uiso 1 1 calc R . .
C21 C 0.3083(6) 0.2237(4) 0.5066(3) 0.0446(12) Uani 1 1 d . . .
H21A H 0.1938 0.2184 0.5006 0.053 Uiso 1 1 calc R . .
H21B H 0.3068 0.2343 0.5662 0.053 Uiso 1 1 calc R . .
C22 C 0.4103(5) 0.1092(4) 0.5007(3) 0.0369(11) Uani 1 1 d . . .
C23 C 0.3426(5) 0.0051(4) 0.5461(3) 0.0414(12) Uani 1 1 d . . .
H23 H 0.2340 0.0066 0.5781 0.050 Uiso 1 1 calc R . .
C24 C 0.5690(6) 0.1031(4) 0.4543(3) 0.0424(12) Uani 1 1 d . . .
H24 H 0.6187 0.1731 0.4222 0.051 Uiso 1 1 calc R . .
F2 F 0.1413(5) 0.2560(4) 0.2538(2) 0.1195(14) Uani 1 1 d . . .
F3 F -0.0299(5) 0.1177(4) 0.2827(3) 0.1249(15) Uani 1 1 d . . .
F4 F -0.1342(6) 0.2847(4) 0.3030(4) 0.169(2) Uani 1 1 d . . .
F5 F 0.0273(6) 0.1696(5) 0.3916(3) 0.166(2) Uani 1 1 d . . .
B1 B 0.0016(8) 0.2089(7) 0.3057(4) 0.0594(18) Uani 1 1 d . . .

loop_
_atom_site_aniso_label
_atom_site_aniso_U_11
_atom_site_aniso_U_22
_atom_site_aniso_U_33
_atom_site_aniso_U_23
_atom_site_aniso_U_13
_atom_site_aniso_U_12
Co1 0.0325(5) 0.0292(5) 0.0218(5) -0.0054(3) -0.0040(3) -0.0055(4)
O1 0.0538(19) 0.043(2) 0.0239(16) -0.0029(13) -0.0112(13) 0.0015(16)
O2 0.069(2) 0.042(2) 0.056(2) 0.0008(16) -0.0229(17) -0.0039(18)
N1 0.0327(19) 0.032(2) 0.030(2) -0.0055(16) -0.0072(16) -0.0025(17)
N2 0.044(3) 0.082(4) 0.046(3) -0.002(2) -0.007(2) 0.010(2)
N3 0.0257(19) 0.047(3) 0.035(2) -0.0100(18) -0.0021(16) -0.0004(18)
N4 0.056(3) 0.056(3) 0.037(2) -0.016(2) -0.008(2) -0.013(2)
N5 0.063(3) 0.057(3) 0.050(3) -0.013(2) 0.006(2) -0.004(3)
N6 0.068(3) 0.058(3) 0.049(3) -0.008(2) -0.020(2) -0.016(3)
N7 0.0300(19) 0.031(2) 0.031(2) -0.0095(17) -0.0056(15) -0.0082(16)
N8 0.052(2) 0.040(2) 0.033(2) -0.0158(18) 0.0010(17) -0.006(2)
N9 0.037(2) 0.032(2) 0.029(2) -0.0052(16) -0.0099(15) -0.0056(17)
C1 0.060(3) 0.078(5) 0.044(3) -0.008(3) -0.006(3) -0.013(3)
C2 0.069(4) 0.056(4) 0.051(3) -0.026(3) -0.025(3) 0.010(3)
C3 0.063(3) 0.090(4) 0.038(3) -0.014(3) 0.003(3) -0.037(3)
C4 0.049(3) 0.065(4) 0.029(3) -0.010(2) 0.004(2) -0.008(3)
C5 0.060(3) 0.052(3) 0.031(3) 0.002(2) -0.003(2) -0.003(3)
C6 0.050(3) 0.042(3) 0.044(3) -0.006(2) 0.001(2) -0.009(2)
C7 0.028(2) 0.051(3) 0.038(3) -0.009(2) 0.000(2) -0.007(2)
C8 0.057(3) 0.056(4) 0.042(3) 0.001(3) -0.008(2) -0.011(3)
C9 0.079(4) 0.040(3) 0.055(3) -0.002(3) -0.005(3) -0.014(3)
C10 0.034(3) 0.064(4) 0.049(3) -0.013(3) 0.003(2) 0.001(3)
C11 0.030(3) 0.064(4) 0.037(3) -0.007(2) -0.007(2) 0.004(2)
C12 0.041(3) 0.087(4) 0.037(3) 0.000(3) -0.002(2) -0.001(3)
C13 0.032(2) 0.035(3) 0.033(2) -0.014(2) -0.0047(19) -0.008(2)
C14 0.045(3) 0.036(3) 0.033(3) -0.006(2) 0.002(2) -0.017(2)
C15 0.042(3) 0.036(3) 0.036(3) -0.002(2) -0.013(2) -0.013(2)
C16 0.034(2) 0.023(3) 0.033(2) -0.0042(18) -0.0100(18) -0.008(2)
C17 0.031(2) 0.044(3) 0.046(3) -0.015(2) -0.009(2) -0.004(2)
C18 0.055(3) 0.040(3) 0.037(3) -0.017(2) -0.005(2) -0.006(3)
N10 0.052(2) 0.041(2) 0.030(2) -0.0109(17) -0.0089(17) -0.005(2)
N11 0.082(3) 0.046(3) 0.038(2) -0.014(2) -0.012(2) -0.012(2)
N12 0.075(3) 0.045(3) 0.032(2) -0.0122(19) -0.003(2) -0.004(2)
C19 0.072(4) 0.042(3) 0.043(3) -0.014(2) -0.002(3) -0.016(3)
C20 0.065(3) 0.057(4) 0.032(3) -0.015(2) -0.011(2) -0.007(3)
C21 0.052(3) 0.039(3) 0.037(3) -0.003(2) 0.002(2) -0.015(3)
C22 0.041(3) 0.043(3) 0.027(2) -0.006(2) -0.0044(19) -0.014(2)
C23 0.038(3) 0.048(3) 0.033(3) -0.007(2) 0.002(2) -0.010(3)
C24 0.046(3) 0.043(3) 0.033(3) 0.000(2) -0.003(2) -0.017(3)
F2 0.119(3) 0.168(4) 0.078(3) -0.041(2) 0.032(2) -0.087(3)
F3 0.120(3) 0.135(3) 0.148(4) -0.071(3) 0.002(3) -0.067(3)
F4 0.098(3) 0.093(4) 0.288(6) -0.026(4) -0.022(4) 0.007(3)
F5 0.137(4) 0.301(7) 0.062(3) -0.045(3) -0.007(3) -0.045(4)
B1 0.044(4) 0.078(6) 0.057(4) -0.016(4) -0.006(3) -0.015(4)

loop_
_atom_type_symbol
_atom_type_description
_atom_type_scat_dispersion_real
_atom_type_scat_dispersion_imag
_atom_type_scat_source
C C 0.0033 0.0016 'International Tables Vol C Tables 4.2.6.8 and 6.1.1.4'
H H 0.0000 0.0000 'International Tables Vol C Tables 4.2.6.8 and 6.1.1.4'
B B 0.0013 0.0007 'International Tables Vol C Tables 4.2.6.8 and 6.1.1.4'
Co Co 0.3494 0.9721 'International Tables Vol C Tables 4.2.6.8 and 6.1.1.4'
F F 0.0171 0.0103 'International Tables Vol C Tables 4.2.6.8 and 6.1.1.4'
N N 0.0061 0.0033 'International Tables Vol C Tables 4.2.6.8 and 6.1.1.4'
O O 0.0106 0.0060 'International Tables Vol C Tables 4.2.6.8 and 6.1.1.4'

loop_
_geom_angle_atom_site_label_1
_geom_angle_atom_site_label_2
_geom_angle_atom_site_label_3
_geom_angle
_geom_angle_site_symmetry_1
_geom_angle_site_symmetry_3
_geom_angle_publ_flag
O1 Co1 O1 180.00(18) . 2_665 ?
O1 Co1 N7 90.71(11) . . ?
O1 Co1 N7 89.29(11) 2_665 . ?
O1 Co1 N7 89.29(11) . 2_665 ?
O1 Co1 N7 90.71(11) 2_665 2_665 ?
N7 Co1 N7 180.00(16) . 2_665 ?
O1 Co1 N1 90.14(11) . . ?
O1 Co1 N1 89.86(11) 2_665 . ?
N7 Co1 N1 91.09(12) . . ?
N7 Co1 N1 88.91(12) 2_665 . ?
O1 Co1 N1 89.86(11) . 2_665 ?
O1 Co1 N1 90.14(11) 2_665 2_665 ?
N7 Co1 N1 88.91(12) . 2_665 ?
N7 Co1 N1 91.09(12) 2_665 2_665 ?
N1 Co1 N1 180.0 . 2_665 ?
H2A O2 H2B 109.9 . . ?
C11 N1 C12 101.4(4) . . ?
C11 N1 Co1 129.0(3) . . ?
C12 N1 Co1 129.5(3) . . ?
C12 N2 N3 102.7(4) . . ?
C11 N3 N2 108.6(3) . . ?
C11 N3 C10 128.6(4) . . ?
N2 N3 C10 122.5(4) . . ?
C2 N4 N5 109.1(4) . . ?
C2 N4 C3 130.4(5) . . ?
N5 N4 C3 120.5(4) . . ?
C1 N5 N4 101.3(4) . . ?
C2 N6 C1 100.2(4) . . ?
C13 N7 C14 102.8(3) . . ?
C13 N7 Co1 126.1(3) . . ?
C14 N7 Co1 131.1(3) . . ?
C14 N8 N9 102.4(3) . . ?
C13 N9 N8 108.8(3) . . ?
C13 N9 C15 129.4(3) . . ?
N8 N9 C15 121.6(3) . . ?
N5 C1 N6 116.5(5) . . ?
N5 C1 H1 121.8 . . ?
N6 C1 H1 121.8 . . ?
N4 C2 N6 112.9(5) . . ?
N4 C2 H2 123.6 . . ?
N6 C2 H2 123.6 . . ?
N4 C3 C4 110.5(4) . . ?
N4 C3 H3A 109.6 . . ?
C4 C3 H3A 109.5 . . ?
N4 C3 H3B 109.5 . . ?
C4 C3 H3B 109.5 . . ?
H3A C3 H3B 108.1 . . ?
C5 C4 C9 116.8(5) . . ?
C5 C4 C3 122.4(4) . . ?
C9 C4 C3 120.8(5) . . ?
C6 C5 C4 122.0(4) . . ?
C6 C5 H5 119.0 . . ?
C4 C5 H5 119.0 . . ?
C5 C6 C7 121.2(4) . . ?
C5 C6 H6 119.4 . . ?
C7 C6 H6 119.4 . . ?
C8 C7 C6 119.1(5) . . ?
C8 C7 C10 119.1(4) . . ?
C6 C7 C10 121.5(4) . . ?
C7 C8 C9 119.7(4) . . ?
C7 C8 H8 120.2 . . ?
C9 C8 H8 120.2 . . ?
C4 C9 C8 121.0(5) . . ?
C4 C9 H9 119.5 . . ?
C8 C9 H9 119.5 . . ?
N3 C10 C7 109.4(4) . . ?
N3 C10 H10A 109.8 . . ?
C7 C10 H10A 109.8 . . ?
N3 C10 H10B 109.8 . . ?
C7 C10 H10B 109.8 . . ?
H10A C10 H10B 108.3 . . ?
N1 C11 N3 112.2(4) . . ?
N1 C11 H11 123.9 . . ?
N3 C11 H11 123.9 . . ?
N2 C12 N1 115.0(4) . . ?
N2 C12 H12 122.5 . . ?
N1 C12 H12 122.5 . . ?
N7 C13 N9 110.7(3) . . ?
N7 C13 H13 124.6 . . ?
N9 C13 H13 124.6 . . ?
N8 C14 N7 115.2(4) . . ?
N8 C14 H14 122.4 . . ?
N7 C14 H14 122.4 . . ?
C16 C15 N9 113.7(3) . . ?
C16 C15 H15A 108.8 . . ?
N9 C15 H15A 108.8 . . ?
C16 C15 H15B 108.8 . . ?
N9 C15 H15B 108.8 . . ?
H15A C15 H15B 107.7 . . ?
C17 C16 C18 118.1(4) . . ?
C17 C16 C15 121.3(4) . . ?
C18 C16 C15 120.6(4) . . ?
C16 C17 C18 120.5(4) . 2 ?
C16 C17 H17 119.8 . . ?
C18 C17 H17 119.8 2 . ?
C16 C18 C17 121.4(4) . 2 ?
C16 C18 H18 119.3 . . ?
C17 C18 H18 119.3 2 . ?
C20 N10 N11 109.6(4) . . ?
C20 N10 C21 128.4(4) . . ?
N11 N10 C21 121.9(3) . . ?
C19 N11 N10 103.5(4) . . ?
C20 N12 C19 103.4(4) . . ?
N11 C19 N12 114.0(4) . . ?
N11 C19 H19 123.0 . . ?
N12 C19 H19 123.0 . . ?
N10 C20 N12 109.5(4) . . ?
N10 C20 H20 125.2 . . ?
N12 C20 H20 125.2 . . ?
N10 C21 C22 112.8(3) . . ?
N10 C21 H21A 109.0 . . ?
C22 C21 H21A 109.0 . . ?
N10 C21 H21B 109.0 . . ?
C22 C21 H21B 109.0 . . ?
H21A C21 H21B 107.8 . . ?
C23 C22 C24 117.4(4) . . ?
C23 C22 C21 118.5(4) . . ?
C24 C22 C21 124.0(4) . . ?
C22 C23 C24 121.5(4) . 2_656 ?
C22 C23 H23 119.3 . . ?
C24 C23 H23 119.3 2_656 . ?
C22 C24 C23 121.1(4) . 2_656 ?
C22 C24 H24 119.4 . . ?
C23 C24 H24 119.5 2_656 . ?
F3 B1 F5 107.1(6) . . ?
F3 B1 F4 108.0(6) . . ?
F5 B1 F4 107.7(6) . . ?
F3 B1 F2 111.1(5) . . ?
F5 B1 F2 108.2(5) . . ?
F4 B1 F2 114.4(6) . . ?

loop_
_geom_bond_atom_site_label_1
_geom_bond_atom_site_label_2
_geom_bond_distance
_geom_bond_site_symmetry_2
_geom_bond_publ_flag
Co1 O1 2.082(2) . ?
Co1 O1 2.082(2) 2_665 ?
Co1 N7 2.142(3) . ?
Co1 N7 2.142(3) 2_665 ?
Co1 N1 2.150(3) . ?
Co1 N1 2.150(3) 2_665 ?
O2 H2A 1.0330 . ?
O2 H2B 0.9466 . ?
N1 C11 1.293(5) . ?
N1 C12 1.325(5) . ?
N2 C12 1.295(6) . ?
N2 N3 1.326(4) . ?
N3 C11 1.297(5) . ?
N3 C10 1.471(5) . ?
N4 C2 1.313(6) . ?
N4 N5 1.347(5) . ?
N4 C3 1.428(5) . ?
N5 C1 1.328(6) . ?
N6 C2 1.318(6) . ?
N6 C1 1.339(6) . ?
N7 C13 1.294(4) . ?
N7 C14 1.345(5) . ?
N8 C14 1.291(5) . ?
N8 N9 1.355(4) . ?
N9 C13 1.330(4) . ?
N9 C15 1.476(5) . ?
C1 H1 0.9300 . ?
C2 H2 0.9300 . ?
C3 C4 1.503(6) . ?
C3 H3A 0.9700 . ?
C3 H3B 0.9700 . ?
C4 C5 1.371(6) . ?
C4 C9 1.380(6) . ?
C5 C6 1.343(6) . ?
C5 H5 0.9300 . ?
C6 C7 1.366(6) . ?
C6 H6 0.9300 . ?
C7 C8 1.352(6) . ?
C7 C10 1.487(6) . ?
C8 C9 1.397(6) . ?
C8 H8 0.9300 . ?
C9 H9 0.9300 . ?
C10 H10A 0.9700 . ?
C10 H10B 0.9700 . ?
C11 H11 0.9300 . ?
C12 H12 0.9300 . ?
C13 H13 0.9300 . ?
C14 H14 0.9300 . ?
C15 C16 1.468(5) . ?
C15 H15A 0.9700 . ?
C15 H15B 0.9700 . ?
C16 C17 1.372(5) . ?
C16 C18 1.378(5) . ?
C17 C18 1.390(5) 2 ?
C17 H17 0.9300 . ?
C18 C17 1.390(5) 2 ?
C18 H18 0.9300 . ?
N10 C20 1.325(5) . ?
N10 N11 1.374(5) . ?
N10 C21 1.437(5) . ?
N11 C19 1.314(5) . ?
N12 C20 1.352(5) . ?
N12 C19 1.355(5) . ?
C19 H19 0.9300 . ?
C20 H20 0.9300 . ?
C21 C22 1.505(6) . ?
C21 H21A 0.9700 . ?
C21 H21B 0.9700 . ?
C22 C23 1.354(5) . ?
C22 C24 1.360(6) . ?
C23 C24 1.378(6) 2_656 ?
C23 H23 0.9300 . ?
C24 C23 1.378(6) 2_656 ?
C24 H24 0.9300 . ?
F2 B1 1.347(6) . ?
F3 B1 1.303(7) . ?
F4 B1 1.324(7) . ?
F5 B1 1.324(7) . ?

loop_
_geom_torsion_atom_site_label_1
_geom_torsion_atom_site_label_2
_geom_torsion_atom_site_label_3
_geom_torsion_atom_site_label_4
_geom_torsion
_geom_torsion_site_symmetry_1
_geom_torsion_site_symmetry_2
_geom_torsion_site_symmetry_3
_geom_torsion_site_symmetry_4
_geom_torsion_publ_flag
O1 Co1 N1 C11 178.0(4) . . . . ?
O1 Co1 N1 C11 -2.0(4) 2_665 . . . ?
N7 Co1 N1 C11 87.3(4) . . . . ?
N7 Co1 N1 C11 -92.7(4) 2_665 . . . ?
N1 Co1 N1 C11 -50(100) 2_665 . . . ?
O1 Co1 N1 C12 -6.1(4) . . . . ?
O1 Co1 N1 C12 173.9(4) 2_665 . . . ?
N7 Co1 N1 C12 -96.8(4) . . . . ?
N7 Co1 N1 C12 83.2(4) 2_665 . . . ?
N1 Co1 N1 C12 126(100) 2_665 . . . ?
C12 N2 N3 C11 0.6(6) . . . . ?
C12 N2 N3 C10 174.3(4) . . . . ?
C2 N4 N5 C1 1.4(5) . . . . ?
C3 N4 N5 C1 178.5(4) . . . . ?
O1 Co1 N7 C13 -140.3(3) . . . . ?
O1 Co1 N7 C13 39.7(3) 2_665 . . . ?
N7 Co1 N7 C13 77(100) 2_665 . . . ?
N1 Co1 N7 C13 -50.2(3) . . . . ?
N1 Co1 N7 C13 129.8(3) 2_665 . . . ?
O1 Co1 N7 C14 39.4(4) . . . . ?
O1 Co1 N7 C14 -140.6(4) 2_665 . . . ?
N7 Co1 N7 C14 -104(100) 2_665 . . . ?
N1 Co1 N7 C14 129.6(4) . . . . ?
N1 Co1 N7 C14 -50.4(4) 2_665 . . . ?
C14 N8 N9 C13 -1.4(4) . . . . ?
C14 N8 N9 C15 -177.0(4) . . . . ?
N4 N5 C1 N6 -1.3(6) . . . . ?
C2 N6 C1 N5 0.6(6) . . . . ?
N5 N4 C2 N6 -1.2(6) . . . . ?
C3 N4 C2 N6 -178.0(4) . . . . ?
C1 N6 C2 N4 0.4(5) . . . . ?
C2 N4 C3 C4 111.1(5) . . . . ?
N5 N4 C3 C4 -65.3(6) . . . . ?
N4 C3 C4 C5 136.4(5) . . . . ?
N4 C3 C4 C9 -44.2(6) . . . . ?
C9 C4 C5 C6 5.0(7) . . . . ?
C3 C4 C5 C6 -175.7(4) . . . . ?
C4 C5 C6 C7 -2.4(7) . . . . ?
C5 C6 C7 C8 -1.2(7) . . . . ?
C5 C6 C7 C10 172.1(4) . . . . ?
C6 C7 C8 C9 1.9(7) . . . . ?
C10 C7 C8 C9 -171.5(4) . . . . ?
C5 C4 C9 C8 -4.2(7) . . . . ?
C3 C4 C9 C8 176.5(4) . . . . ?
C7 C8 C9 C4 0.8(8) . . . . ?
C11 N3 C10 C7 54.5(6) . . . . ?
N2 N3 C10 C7 -117.8(5) . . . . ?
C8 C7 C10 N3 69.1(5) . . . . ?
C6 C7 C10 N3 -104.2(5) . . . . ?
C12 N1 C11 N3 -0.8(5) . . . . ?
Co1 N1 C11 N3 176.0(3) . . . . ?
N2 N3 C11 N1 0.1(6) . . . . ?
C10 N3 C11 N1 -173.0(4) . . . . ?
N3 N2 C12 N1 -1.2(6) . . . . ?
C11 N1 C12 N2 1.2(6) . . . . ?
Co1 N1 C12 N2 -175.5(3) . . . . ?
C14 N7 C13 N9 -0.5(4) . . . . ?
Co1 N7 C13 N9 179.3(2) . . . . ?
N8 N9 C13 N7 1.3(5) . . . . ?
C15 N9 C13 N7 176.4(3) . . . . ?
N9 N8 C14 N7 1.2(5) . . . . ?
C13 N7 C14 N8 -0.5(5) . . . . ?
Co1 N7 C14 N8 179.8(3) . . . . ?
C13 N9 C15 C16 123.8(4) . . . . ?
N8 N9 C15 C16 -61.6(5) . . . . ?
N9 C15 C16 C17 87.9(5) . . . . ?
N9 C15 C16 C18 -94.6(5) . . . . ?
C18 C16 C17 C18 -0.9(7) . . . 2 ?
C15 C16 C17 C18 176.6(3) . . . 2 ?
C17 C16 C18 C17 0.9(7) . . . 2 ?
C15 C16 C18 C17 -176.6(3) . . . 2 ?
C20 N10 N11 C19 -0.3(5) . . . . ?
C21 N10 N11 C19 177.8(4) . . . . ?
N10 N11 C19 N12 -0.5(5) . . . . ?
C20 N12 C19 N11 1.1(5) . . . . ?
N11 N10 C20 N12 1.0(5) . . . . ?
C21 N10 C20 N12 -176.9(4) . . . . ?
C19 N12 C20 N10 -1.2(5) . . . . ?
C20 N10 C21 C22 70.1(6) . . . . ?
N11 N10 C21 C22 -107.6(4) . . . . ?
N10 C21 C22 C23 -164.0(4) . . . . ?
N10 C21 C22 C24 17.6(6) . . . . ?
C24 C22 C23 C24 0.4(7) . . . 2_656 ?
C21 C22 C23 C24 -178.1(4) . . . 2_656 ?
C23 C22 C24 C23 -0.4(7) . . . 2_656 ?
C21 C22 C24 C23 178.0(4) . . . 2_656 ?
